data_1518945
loop_
_publ_author_name
'Ceballos-Torres, Jes\'us'
'Prashar, Sanjiv'
'Fajardo, Mariano'
'Chicca, Andrea'
'Gertsch, J\"urg'
'Pinar, Ana B.'
'G\'omez-Ruiz, Santiago'

_publ_section_title
;
 Ether-Substituted Group 4 Metallocene Complexes: Cytostatic Effects and
 Applications in Ethylene Polymerization
;
_journal_issue 11
_journal_name_full Organometallics
_journal_page_first 2522
_journal_paper_doi 10.1021/om5012209
_journal_volume 34
_journal_year 2015
_chemical_formula_sum 'C14 H15 Cl O2 Ti'
_chemical_formula_weight 298.61
_chemical_name_systematic
;
 ?
;
_space_group_IT_number 14
_symmetry_cell_setting monoclinic
_symmetry_space_group_name_Hall '-P 2yn'
_symmetry_space_group_name_H-M 'P 1 21/n 1'
_atom_sites_solution_hydrogens geom
_atom_sites_solution_primary direct
_atom_sites_solution_secondary difmap
_audit_creation_method SHELXL-97
_cell_angle_alpha 90.00
_cell_angle_beta 101.328(4)
_cell_angle_gamma 90.00
_cell_formula_units_Z 4
_cell_length_a 6.5000(2)
_cell_length_b 14.8600(5)
_cell_length_c 13.9790(5)
_cell_measurement_reflns_used 8245
_cell_measurement_temperature 293(2)
_cell_measurement_theta_max 29.662
_cell_measurement_theta_min 2.0173
_cell_volume 1323.93(8)
_computing_cell_refinement
;
        CrysAlis RED, Oxford Diffraction Ltd.,
        Version 1.171.32.13 (release 29-11-2007 CrysAlis171 .NET)
        (compiled Nov 29 2007,17:23:28)
;
_computing_data_collection
;
        CrysAlis CCD, Oxford Diffraction Ltd.,
        Version 1.171.32.13 (release 29-11-2007 CrysAlis171 .NET)
        (compiled Nov 29 2007,17:23:28)
;
_computing_data_reduction
;
        CrysAlis RED, Oxford Diffraction Ltd.,
        Version 1.171.32.13 (release 29-11-2007 CrysAlis171 .NET)
        (compiled Nov 29 2007,17:23:28)
;
_computing_structure_refinement 'SHELXL-97 (Sheldrick, 1997)'
_diffrn_ambient_temperature 293(2)
_diffrn_detector_area_resol_mean 8.1188
_diffrn_measured_fraction_theta_full 1.000
_diffrn_measured_fraction_theta_max 1.000
_diffrn_measurement_device_type 'Xcalibur, Onyx'
_diffrn_measurement_method '\w scans'
_diffrn_radiation_monochromator graphite
_diffrn_radiation_source 'fine-focus sealed tube'
_diffrn_radiation_type MoK\a
_diffrn_radiation_wavelength 0.71073
_diffrn_reflns_av_R_equivalents 0.1265
_diffrn_reflns_av_sigmaI/netI 0.0412
_diffrn_reflns_limit_h_max 8
_diffrn_reflns_limit_h_min -8
_diffrn_reflns_limit_k_max 18
_diffrn_reflns_limit_k_min -18
_diffrn_reflns_limit_l_max 17
_diffrn_reflns_limit_l_min -17
_diffrn_reflns_number 74651
_diffrn_reflns_theta_full 26.37
_diffrn_reflns_theta_max 26.37
_diffrn_reflns_theta_min 2.02
_exptl_absorpt_coefficient_mu 0.838
_exptl_absorpt_correction_T_max 1.00
_exptl_absorpt_correction_T_min 0.97588
_exptl_absorpt_correction_type multi-scan
_exptl_absorpt_process_details
;
        CrysAlis RED, Oxford Diffraction Ltd.,
        Version 1.171.32.13 (release 29-11-2007 CrysAlis171 .NET)
        (compiled Nov 29 2007,17:23:28)
        Empirical absorption correction using spherical harmonics,
 implemented in SCALE3 ABSPACK scaling algorithm.
;
_exptl_crystal_colour orange
_exptl_crystal_density_diffrn 1.498
_exptl_crystal_density_method 'not measured'
_exptl_crystal_description 'cubic shaped crystals'
_exptl_crystal_F_000 616
_exptl_crystal_size_max 0.08
_exptl_crystal_size_mid 0.06
_exptl_crystal_size_min 0.03
_refine_diff_density_max 0.845
_refine_diff_density_min -0.207
_refine_diff_density_rms 0.076
_refine_ls_extinction_method none
_refine_ls_goodness_of_fit_ref 1.009
_refine_ls_hydrogen_treatment constr
_refine_ls_matrix_type full
_refine_ls_number_parameters 178
_refine_ls_number_reflns 2711
_refine_ls_number_restraints 0
_refine_ls_restrained_S_all 1.009
_refine_ls_R_factor_all 0.1011
_refine_ls_R_factor_gt 0.0547
_refine_ls_shift/su_max 0.001
_refine_ls_shift/su_mean 0.000
_refine_ls_structure_factor_coef Fsqd
_refine_ls_weighting_details 'calc w=1/[\s^2^(Fo^2^)+(0.0939P)^2^+0.0000P] where P=(Fo^2^+2Fc^2^)/3'
_refine_ls_weighting_scheme calc
_refine_ls_wR_factor_gt 0.1343
_refine_ls_wR_factor_ref 0.1618
_reflns_number_gt 1604
_reflns_number_total 2711
_reflns_threshold_expression >2\s(I)
_cod_data_source_file om5012209_si_002.cif
_cod_data_source_block p21n
_cod_depositor_comments 'Adding full bibliography for 1518944--1518945.cif.'
_cod_original_sg_symbol_H-M 'P 1 21 /n 1'
_cod_database_code 1518945

loop_
_symmetry_equiv_pos_as_xyz
'x, y, z'
'-x+1/2, y+1/2, -z+1/2'
'-x, -y, -z'
'x-1/2, -y-1/2, z-1/2'

loop_
_atom_site_label
_atom_site_type_symbol
_atom_site_fract_x
_atom_site_fract_y
_atom_site_fract_z
_atom_site_U_iso_or_equiv
_atom_site_adp_type
_atom_site_occupancy
_atom_site_symmetry_multiplicity
_atom_site_calc_flag
_atom_site_refinement_flags
Ti1 Ti 0.08695(10) 1.04593(4) 0.73403(4) 0.0470(3) Uani 1 1 d .
Cl1 Cl -0.21199(17) 1.05436(9) 0.60694(7) 0.0800(4) Uani 1 1 d .
O1 O -0.0674(4) 1.03353(15) 0.83986(17) 0.0558(6) Uani 1 1 d .
O2 O -0.2307(4) 1.0785(2) 0.95505(19) 0.0696(8) Uani 1 1 d .
C1 C 0.1403(6) 1.1796(2) 0.8289(3) 0.0528(9) Uani 1 1 d .
C2 C 0.3359(6) 1.1454(2) 0.8182(3) 0.0626(10) Uani 1 1 d .
H2 H 0.4526 1.1296 0.8714 0.088(14) Uiso 1 1 calc R
C3 C 0.3455(7) 1.1521(3) 0.7179(4) 0.0757(13) Uani 1 1 d .
H3 H 0.4700 1.1403 0.6901 0.091(14) Uiso 1 1 calc R
C4 C 0.1596(8) 1.1869(3) 0.6681(3) 0.0717(12) Uani 1 1 d .
H4 H 0.1283 1.2036 0.5989 0.103(16) Uiso 1 1 calc R
C5 C 0.0327(7) 1.2035(2) 0.7354(3) 0.0623(10) Uani 1 1 d .
H5 H -0.1045 1.2333 0.7208 0.067(11) Uiso 1 1 calc R
C6 C 0.3907(7) 0.9532(3) 0.7618(3) 0.0693(12) Uani 1 1 d .
H6 H 0.5332 0.9721 0.7918 0.113(18) Uiso 1 1 calc R
C7 C 0.2438(8) 0.9143(3) 0.8100(3) 0.0732(13) Uani 1 1 d .
H7 H 0.2661 0.9008 0.8799 0.111(17) Uiso 1 1 calc R
C8 C 0.0708(7) 0.8862(3) 0.7387(3) 0.0700(11) Uani 1 1 d .
H8 H -0.0483 0.8502 0.7503 0.126(19) Uiso 1 1 calc R
C9 C 0.1135(7) 0.9090(3) 0.6487(3) 0.0726(11) Uani 1 1 d .
H9 H 0.0268 0.8927 0.5855 0.080(12) Uiso 1 1 calc R
C10 C 0.3055(7) 0.9511(3) 0.6616(3) 0.0695(12) Uani 1 1 d .
H10 H 0.3788 0.9684 0.6094 0.095(15) Uiso 1 1 calc R
C11 C 0.0441(6) 1.1745(2) 0.9185(3) 0.0562(9) Uani 1 1 d .
C12 C -0.0989(5) 1.0915(3) 0.9060(2) 0.0514(9) Uani 1 1 d .
C13 C 0.2110(9) 1.1591(4) 1.0113(3) 0.0987(18) Uani 1 1 d .
H13A H 0.3103 1.2077 1.0193 0.14(2) Uiso 1 1 calc R
H13B H 0.2825 1.1034 1.0057 0.15(3) Uiso 1 1 calc R
H13C H 0.1446 1.1566 1.0668 0.097(16) Uiso 1 1 calc R
C14 C -0.0885(11) 1.2568(3) 0.9283(5) 0.0997(19) Uani 1 1 d .
H14A H -0.1466 1.2514 0.9861 0.070(12) Uiso 1 1 calc R
H14B H -0.2001 1.2612 0.8722 0.17(3) Uiso 1 1 calc R
H14C H -0.0026 1.3097 0.9328 0.093(15) Uiso 1 1 calc R

loop_
_atom_site_aniso_label
_atom_site_aniso_U_11
_atom_site_aniso_U_22
_atom_site_aniso_U_33
_atom_site_aniso_U_23
_atom_site_aniso_U_13
_atom_site_aniso_U_12
Ti1 0.0451(4) 0.0504(4) 0.0470(4) 0.0002(3) 0.0127(3) -0.0018(3)
Cl1 0.0563(6) 0.1266(10) 0.0542(6) -0.0028(6) 0.0037(5) 0.0067(6)
O1 0.0605(16) 0.0601(15) 0.0488(14) -0.0046(11) 0.0158(12) -0.0118(12)
O2 0.0591(17) 0.097(2) 0.0592(16) 0.0001(14) 0.0267(14) -0.0016(15)
C1 0.056(2) 0.0391(18) 0.064(2) -0.0007(16) 0.0153(18) -0.0022(16)
C2 0.050(2) 0.055(2) 0.081(3) -0.0110(19) 0.010(2) -0.0114(18)
C3 0.076(3) 0.059(2) 0.108(4) -0.017(2) 0.055(3) -0.022(2)
C4 0.092(3) 0.058(2) 0.074(3) 0.014(2) 0.039(3) -0.002(2)
C5 0.075(3) 0.051(2) 0.063(3) 0.0112(17) 0.020(2) 0.0081(19)
C6 0.058(3) 0.056(2) 0.091(3) -0.006(2) 0.009(2) 0.0131(19)
C7 0.106(4) 0.053(2) 0.060(3) 0.0042(19) 0.015(3) 0.024(2)
C8 0.085(3) 0.051(2) 0.079(3) -0.0048(19) 0.027(3) -0.012(2)
C9 0.086(3) 0.061(2) 0.069(3) -0.022(2) 0.008(2) -0.004(2)
C10 0.080(3) 0.062(2) 0.073(3) -0.012(2) 0.031(2) 0.011(2)
C11 0.059(2) 0.058(2) 0.053(2) -0.0005(16) 0.0163(18) 0.0005(17)
C12 0.045(2) 0.065(2) 0.0416(18) 0.0050(16) 0.0032(16) 0.0059(17)
C13 0.100(4) 0.132(5) 0.057(3) -0.006(3) 0.000(3) -0.051(4)
C14 0.143(5) 0.062(3) 0.118(5) -0.003(2) 0.085(5) 0.013(3)

loop_
_atom_type_symbol
_atom_type_description
_atom_type_scat_dispersion_real
_atom_type_scat_dispersion_imag
_atom_type_scat_source
Ti Ti 0.2776 0.4457 'International Tables Vol C Tables 4.2.6.8 and 6.1.1.4'
Cl Cl 0.1484 0.1585 'International Tables Vol C Tables 4.2.6.8 and 6.1.1.4'
O O 0.0106 0.0060 'International Tables Vol C Tables 4.2.6.8 and 6.1.1.4'
C C 0.0033 0.0016 'International Tables Vol C Tables 4.2.6.8 and 6.1.1.4'
H H 0.0000 0.0000 'International Tables Vol C Tables 4.2.6.8 and 6.1.1.4'

loop_
_geom_angle_atom_site_label_1
_geom_angle_atom_site_label_2
_geom_angle_atom_site_label_3
_geom_angle
O1 Ti1 C2 94.95(13)
O1 Ti1 C3 128.33(13)
C2 Ti1 C3 35.30(15)
O1 Ti1 C7 79.73(13)
C2 Ti1 C7 95.88(16)
C3 Ti1 C7 110.23(19)
O1 Ti1 Cl1 96.05(8)
C2 Ti1 Cl1 137.04(11)
C3 Ti1 Cl1 112.98(14)
C7 Ti1 Cl1 126.93(12)
O1 Ti1 C10 135.21(13)
C2 Ti1 C10 100.25(16)
C3 Ti1 C10 81.81(16)
C7 Ti1 C10 57.07(16)
Cl1 Ti1 C10 100.59(12)
O1 Ti1 C5 89.29(12)
C2 Ti1 C5 57.26(14)
C3 Ti1 C5 56.43(15)
C7 Ti1 C5 150.19(15)
Cl1 Ti1 C5 81.48(11)
C10 Ti1 C5 134.04(15)
O1 Ti1 C4 123.27(12)
C2 Ti1 C4 57.68(16)
C3 Ti1 C4 33.79(16)
C7 Ti1 C4 143.63(19)
Cl1 Ti1 C4 81.85(13)
C10 Ti1 C4 100.21(15)
C5 Ti1 C4 34.08(13)
O1 Ti1 C6 110.84(14)
C2 Ti1 C6 79.24(15)
C3 Ti1 C6 79.51(17)
C7 Ti1 C6 34.32(14)
Cl1 Ti1 C6 133.40(11)
C10 Ti1 C6 34.39(15)
C5 Ti1 C6 133.81(16)
C4 Ti1 C6 110.67(17)
O1 Ti1 C1 72.32(11)
C2 Ti1 C1 34.69(13)
C3 Ti1 C1 57.53(13)
C7 Ti1 C1 116.03(14)
Cl1 Ti1 C1 112.54(10)
C10 Ti1 C1 134.67(15)
C5 Ti1 C1 34.38(13)
C4 Ti1 C1 57.35(14)
C6 Ti1 C1 111.61(14)
O1 Ti1 C8 81.55(12)
C2 Ti1 C8 130.46(16)
C3 Ti1 C8 135.22(16)
C7 Ti1 C8 34.69(15)
Cl1 Ti1 C8 92.25(12)
C10 Ti1 C8 56.68(15)
C5 Ti1 C8 168.33(16)
C4 Ti1 C8 154.85(14)
C6 Ti1 C8 57.07(15)
C1 Ti1 C8 145.27(13)
O1 Ti1 C9 113.42(13)
C2 Ti1 C9 133.05(15)
C3 Ti1 C9 113.72(16)
C7 Ti1 C9 56.64(15)
Cl1 Ti1 C9 78.39(12)
C10 Ti1 C9 33.70(15)
C5 Ti1 C9 150.93(15)
C4 Ti1 C9 121.33(16)
C6 Ti1 C9 56.41(15)
C1 Ti1 C9 167.63(15)
C8 Ti1 C9 33.78(13)
C12 O1 Ti1 130.4(2)
C5 C1 C2 106.8(3)
C5 C1 C11 125.1(3)
C2 C1 C11 127.0(3)
C5 C1 Ti1 72.5(2)
C2 C1 Ti1 71.0(2)
C11 C1 Ti1 112.5(2)
C1 C2 C3 107.2(4)
C1 C2 Ti1 74.4(2)
C3 C2 Ti1 72.9(2)
C4 C3 C2 108.8(4)
C4 C3 Ti1 74.1(2)
C2 C3 Ti1 71.8(2)
C3 C4 C5 107.7(4)
C3 C4 Ti1 72.1(2)
C5 C4 Ti1 72.8(2)
C4 C5 C1 109.4(4)
C4 C5 Ti1 73.1(2)
C1 C5 Ti1 73.1(2)
C7 C6 C10 107.5(4)
C7 C6 Ti1 72.2(2)
C10 C6 Ti1 72.4(2)
C6 C7 C8 107.8(4)
C6 C7 Ti1 73.5(2)
C8 C7 Ti1 73.4(2)
C9 C8 C7 107.2(4)
C9 C8 Ti1 73.3(2)
C7 C8 Ti1 72.0(2)
C10 C9 C8 109.4(4)
C10 C9 Ti1 72.5(2)
C8 C9 Ti1 72.9(2)
C9 C10 C6 108.1(4)
C9 C10 Ti1 73.8(2)
C6 C10 Ti1 73.2(2)
C1 C11 C14 111.7(3)
C1 C11 C12 106.7(3)
C14 C11 C12 108.4(4)
C1 C11 C13 111.7(4)
C14 C11 C13 111.3(4)
C12 C11 C13 106.7(3)
O2 C12 O1 121.4(3)
O2 C12 C11 122.9(3)
O1 C12 C11 115.7(3)

loop_
_geom_bond_atom_site_label_1
_geom_bond_atom_site_label_2
_geom_bond_distance
Ti1 O1 1.953(2)
Ti1 C2 2.333(4)
Ti1 C3 2.348(4)
Ti1 C7 2.360(4)
Ti1 Cl1 2.3646(12)
Ti1 C10 2.365(4)
Ti1 C5 2.369(4)
Ti1 C4 2.374(4)
Ti1 C6 2.376(4)
Ti1 C1 2.376(3)
Ti1 C8 2.378(4)
Ti1 C9 2.382(4)
O1 C12 1.309(4)
O2 C12 1.213(4)
C1 C5 1.402(5)
C1 C2 1.405(5)
C1 C11 1.507(5)
C2 C3 1.419(6)
C3 C4 1.372(7)
C4 C5 1.390(5)
C6 C7 1.397(6)
C6 C10 1.402(6)
C7 C8 1.412(6)
C8 C9 1.383(6)
C9 C10 1.376(6)
C11 C14 1.517(6)
C11 C12 1.534(5)
C11 C13 1.536(6)
